data_7056008
loop_
_publ_author_name
'Cindri\'c, Marina'
'Bjelopetrovi\'c, Alen'
'Pavlovi\'c, Gordana'
'Damjanovi\'c, Vladimir'
'Lovri\'c, Jasna'
'Matkovi\'c-\<Calogovi\'c, Dubravka'
'Vrdoljak, Vi\<snja'

_publ_section_title
;
 Copper(ii) complexes with benzhydrazone-related ligands: synthesis,
 structural studies and cytotoxicity assay
;
_journal_issue 6
_journal_name_full 'New J. Chem.'
_journal_page_first 2425
_journal_paper_doi 10.1039/C6NJ03827A
_journal_volume 41
_journal_year 2017
_chemical_formula_sum 'C64 H46 Cu4 N8 O18'
_chemical_formula_weight 1469.25
_space_group_crystal_system monoclinic
_space_group_IT_number 15
_space_group_name_Hall '-C 2yc'
_space_group_name_H-M_alt 'C 1 2/c 1'
_symmetry_space_group_name_Hall '-C 2yc'
_symmetry_space_group_name_H-M 'C 1 2/c 1'
_atom_sites_solution_hydrogens geom
_audit_creation_method SHELXL-2014/7
_audit_update_record
;
2016-12-05 deposited with the CCDC.
2017-02-10 downloaded from the CCDC.
;
_cell_angle_alpha 90
_cell_angle_beta 120.069(11)
_cell_angle_gamma 90
_cell_formula_units_Z 4
_cell_length_a 25.256(2)
_cell_length_b 11.1490(5)
_cell_length_c 25.821(2)
_cell_measurement_reflns_used 5679
_cell_measurement_temperature 150(2)
_cell_measurement_theta_max 32.0368
_cell_measurement_theta_min 4.0771
_cell_volume 6292.2(10)
_computing_cell_refinement 'CrysAlisPro, Oxford Diffraction Ltd.,Version 1.171.34.44'
_computing_data_collection 'CrysAlisPro, Oxford Diffraction Ltd.,Version 1.171.34.44'
_computing_data_reduction 'CrysAlisPro, Oxford Diffraction Ltd.,Version 1.171.34.44'
_computing_molecular_graphics 'MERCURY 3.7. (CCDC, 2015)'
_computing_publication_material 'SHELXL-2014 (Sheldrick, 2014)'
_computing_structure_refinement 'SHELXL-2014 (Sheldrick, 2014)'
_computing_structure_solution 'SHELXLS-2014 (Sheldrick, 2014)'
_diffrn_ambient_temperature 150(2)
_diffrn_measured_fraction_theta_full 0.995
_diffrn_measured_fraction_theta_max 0.997
_diffrn_measurement_device_type 'Xcalibur, Sapphire3'
_diffrn_measurement_method '\w scans'
_diffrn_radiation_type MoK\a
_diffrn_radiation_wavelength 0.71073
_diffrn_reflns_av_R_equivalents 0.0498
_diffrn_reflns_av_unetI/netI 0.0815
_diffrn_reflns_Laue_measured_fraction_full 0.995
_diffrn_reflns_Laue_measured_fraction_max 0.997
_diffrn_reflns_limit_h_max 30
_diffrn_reflns_limit_h_min -34
_diffrn_reflns_limit_k_max 15
_diffrn_reflns_limit_k_min -13
_diffrn_reflns_limit_l_max 35
_diffrn_reflns_limit_l_min -16
_diffrn_reflns_number 17702
_diffrn_reflns_point_group_measured_fraction_full 0.995
_diffrn_reflns_point_group_measured_fraction_max 0.997
_diffrn_reflns_theta_full 25.242
_diffrn_reflns_theta_max 29.000
_diffrn_reflns_theta_min 4.085
_diffrn_source 'Enhance (Mo) X-ray Source'
_exptl_absorpt_coefficient_mu 1.413
_exptl_absorpt_correction_T_max 1.00000
_exptl_absorpt_correction_T_min 0.91764
_exptl_absorpt_correction_type multi-scan
_exptl_absorpt_process_details
;
CrysAlisPro, Oxford Diffraction Ltd.,
Version 1.171.34.44.
Empirical absorption correction using 
spherical harmonics,
 implemented in SCALE3 ABSPACK scaling algorithm.
;
_exptl_crystal_colour green
_exptl_crystal_density_diffrn 1.551
_exptl_crystal_description prism
_exptl_crystal_F_000 2984
_exptl_crystal_size_max 0.39
_exptl_crystal_size_mid 0.28
_exptl_crystal_size_min 0.16
_refine_diff_density_max 1.560
_refine_diff_density_min -1.064
_refine_diff_density_rms 0.158
_refine_ls_extinction_method none
_refine_ls_goodness_of_fit_ref 1.150
_refine_ls_hydrogen_treatment constr
_refine_ls_matrix_type full
_refine_ls_number_parameters 401
_refine_ls_number_reflns 8337
_refine_ls_number_restraints 0
_refine_ls_restrained_S_all 1.150
_refine_ls_R_factor_all 0.1311
_refine_ls_R_factor_gt 0.1015
_refine_ls_shift/su_max 0.000
_refine_ls_shift/su_mean 0.000
_refine_ls_structure_factor_coef Fsqd
_refine_ls_weighting_details 'w=1/[\s^2^(Fo^2^)+(0.0571P)^2^+121.6043P] where P=(Fo^2^+2Fc^2^)/3'
_refine_ls_weighting_scheme calc
_refine_ls_wR_factor_gt 0.2270
_refine_ls_wR_factor_ref 0.2413
_reflns_Friedel_coverage 0.000
_reflns_number_gt 6289
_reflns_number_total 8337
_reflns_threshold_expression 'I > 2\s(I)'
_cod_data_source_file c6nj03827a2.cif
_cod_data_source_block 2a_4MeOH_2H2O
_cod_depositor_comments 'Adding full bibliography for 7056006--7056012.cif.'
_cod_database_code 7056008
_shelx_shelxl_version_number 2014/7
_shelx_space_group_comment
;
The symmetry employed for this shelxl refinement is uniquely defined
by the following loop, which should always be used as a source of
symmetry information in preference to the above space-group names.
They are only intended as comments.
;

loop_
_space_group_symop_operation_xyz
'x, y, z'
'-x, y, -z+1/2'
'x+1/2, y+1/2, z'
'-x+1/2, y+1/2, -z+1/2'
'-x, -y, -z'
'x, -y, z-1/2'
'-x+1/2, -y+1/2, -z'
'x+1/2, -y+1/2, z-1/2'

loop_
_atom_site_label
_atom_site_type_symbol
_atom_site_fract_x
_atom_site_fract_y
_atom_site_fract_z
_atom_site_U_iso_or_equiv
_atom_site_adp_type
_atom_site_occupancy
_atom_site_site_symmetry_order
_atom_site_calc_flag
_atom_site_refinement_flags_posn
_atom_site_refinement_flags_adp
Cu1 Cu 0.06576(4) 0.68632(7) 0.24222(4) 0.0213(2) Uani 1 1 d . .
Cu2 Cu -0.04614(4) 0.49405(7) 0.17302(4) 0.0226(2) Uani 1 1 d . .
N11 N 0.0627(3) 0.8578(5) 0.2306(2) 0.0227(11) Uani 1 1 d . .
N12 N 0.1170(3) 0.9162(5) 0.2706(3) 0.0285(13) Uani 1 1 d . .
N21 N -0.0592(3) 0.3250(6) 0.1707(3) 0.0336(14) Uani 1 1 d . .
N22 N -0.0408(4) 0.2606(6) 0.1360(4) 0.0450(19) Uani 1 1 d . .
O11 O 0.1481(2) 0.7222(4) 0.3036(2) 0.0280(10) Uani 1 1 d . .
O12 O -0.0200(2) 0.6661(4) 0.1828(2) 0.0224(9) Uani 1 1 d . .
O13 O -0.1288(2) 0.5952(4) 0.0982(2) 0.0281(10) Uani 1 1 d . .
O21 O -0.0206(2) 0.4533(4) 0.1162(2) 0.0279(10) Uani 1 1 d . .
O22 O 0.0674(2) 0.5156(4) 0.2638(2) 0.0254(10) Uani 1 1 d . .
O23 O 0.1068(2) 0.5898(4) 0.1926(2) 0.0319(11) Uani 1 1 d . .
C11 C 0.1577(3) 0.8375(6) 0.3061(3) 0.0253(14) Uani 1 1 d . .
C12 C 0.2188(3) 0.8803(7) 0.3531(3) 0.0303(16) Uani 1 1 d . .
C13 C 0.2289(4) 1.0000(8) 0.3713(4) 0.0392(18) Uani 1 1 d . .
H13 H 0.1965 1.0564 0.3523 0.047 Uiso 1 1 calc R U
C14 C 0.2851(4) 1.0373(10) 0.4165(4) 0.051(2) Uani 1 1 d . .
H14 H 0.2912 1.1190 0.4287 0.061 Uiso 1 1 calc R U
C15 C 0.3323(4) 0.9571(10) 0.4441(4) 0.052(3) Uani 1 1 d . .
H15 H 0.3713 0.9827 0.4751 0.063 Uiso 1 1 calc R U
C16 C 0.3224(4) 0.8390(10) 0.4265(4) 0.048(2) Uani 1 1 d . .
H16 H 0.3547 0.7826 0.4461 0.057 Uiso 1 1 calc R U
C17 C 0.2662(3) 0.8011(8) 0.3804(3) 0.0363(17) Uani 1 1 d . .
H17 H 0.2606 0.7198 0.3678 0.044 Uiso 1 1 calc R U
C18 C 0.0180(3) 0.9200(6) 0.1922(3) 0.0251(14) Uani 1 1 d . .
H18 H 0.0233 1.0044 0.1928 0.030 Uiso 1 1 calc R U
C19 C -0.0406(3) 0.8703(6) 0.1475(3) 0.0212(12) Uani 1 1 d . .
C21 C -0.0233(4) 0.3396(6) 0.1089(3) 0.0315(16) Uani 1 1 d . .
C22 C -0.0027(4) 0.2864(7) 0.0685(4) 0.0384(19) Uani 1 1 d . .
C23 C 0.0214(5) 0.1731(9) 0.0767(5) 0.055(3) Uani 1 1 d . .
H23 H 0.0263 0.1267 0.1097 0.065 Uiso 1 1 calc R U
C24 C 0.0387(5) 0.1248(9) 0.0380(5) 0.062(3) Uani 1 1 d . .
H24 H 0.0562 0.0469 0.0447 0.075 Uiso 1 1 calc R U
C25 C 0.0298(5) 0.1935(10) -0.0116(5) 0.062(3) Uani 1 1 d . .
H25 H 0.0394 0.1606 -0.0398 0.074 Uiso 1 1 calc R U
C26 C 0.0075(4) 0.3071(10) -0.0187(4) 0.048(2) Uani 1 1 d . .
H26 H 0.0026 0.3540 -0.0516 0.057 Uiso 1 1 calc R U
C27 C -0.0080(4) 0.3548(8) 0.0212(4) 0.0383(18) Uani 1 1 d . .
H27 H -0.0224 0.4351 0.0163 0.046 Uiso 1 1 calc R U
C28 C -0.0820(4) 0.2621(6) 0.1967(4) 0.0354(17) Uani 1 1 d . .
H28 H -0.0845 0.1777 0.1909 0.043 Uiso 1 1 calc R U
C29 C 0.1043(3) 0.3115(6) 0.2657(3) 0.0300(15) Uani 1 1 d . .
C110 C -0.0570(3) 0.7496(6) 0.1431(3) 0.0208(12) Uani 1 1 d . .
C111 C -0.1153(3) 0.7152(6) 0.0981(3) 0.0248(13) Uani 1 1 d . .
C112 C -0.1558(3) 0.7968(6) 0.0577(3) 0.0288(15) Uani 1 1 d . .
H112 H -0.1948 0.7706 0.0269 0.035 Uiso 1 1 calc R U
C113 C -0.1400(3) 0.9173(7) 0.0617(3) 0.0302(15) Uani 1 1 d . .
H113 H -0.1683 0.9740 0.0343 0.036 Uiso 1 1 calc R U
C114 C -0.0832(3) 0.9535(6) 0.1054(3) 0.0263(14) Uani 1 1 d . .
H114 H -0.0721 1.0355 0.1078 0.032 Uiso 1 1 calc R U
C115 C -0.1915(3) 0.5601(7) 0.0704(4) 0.0359(17) Uani 1 1 d . .
H11A H -0.2134 0.6139 0.0833 0.054 Uiso 1 1 calc R U
H11B H -0.1942 0.4776 0.0821 0.054 Uiso 1 1 calc R U
H11C H -0.2100 0.5645 0.0269 0.054 Uiso 1 1 calc R U
C210 C 0.0958(3) 0.4354(6) 0.2481(3) 0.0213(13) Uani 1 1 d . .
C211 C 0.1187(3) 0.4711(6) 0.2101(3) 0.0291(15) Uani 1 1 d . .
C212 C 0.1490(4) 0.3947(7) 0.1921(4) 0.0388(18) Uani 1 1 d . .
H212 H 0.1653 0.4229 0.1682 0.047 Uiso 1 1 calc R U
C213 C 0.1553(4) 0.2740(8) 0.2097(4) 0.041(2) Uani 1 1 d . .
H213 H 0.1753 0.2198 0.1967 0.049 Uiso 1 1 calc R U
C215 C 0.1385(6) 0.6445(9) 0.1666(6) 0.067(3) Uani 1 1 d . .
H21A H 0.1826 0.6420 0.1950 0.101 Uiso 1 1 calc R U
H21B H 0.1252 0.7281 0.1567 0.101 Uiso 1 1 calc R U
H21C H 0.1296 0.6012 0.1301 0.101 Uiso 1 1 calc R U
C214 C 0.1332(4) 0.2328(7) 0.2453(4) 0.0369(18) Uani 1 1 d . .
O1ME O -0.1723(12) 1.215(2) 0.0306(12) 0.258(10) Uiso 1 1 d . .
O2ME O 0.2754(14) 0.428(3) 0.3462(15) 0.313(14) Uiso 1 1 d . .
C1ME C -0.262(2) 0.309(4) 0.023(2) 0.274(19) Uiso 1 1 d . .
O1W O -0.313(2) 0.381(5) 0.063(2) 0.48(3) Uiso 1 1 d . .
C2ME C 0.196(3) -0.020(6) 0.191(3) 0.37(3) Uiso 1 1 d . .

loop_
_atom_site_aniso_label
_atom_site_aniso_U_11
_atom_site_aniso_U_22
_atom_site_aniso_U_33
_atom_site_aniso_U_23
_atom_site_aniso_U_13
_atom_site_aniso_U_12
Cu1 0.0274(4) 0.0130(3) 0.0259(4) 0.0018(3) 0.0152(3) -0.0001(3)
Cu2 0.0330(4) 0.0128(3) 0.0284(4) -0.0021(3) 0.0200(3) -0.0022(3)
N11 0.029(3) 0.015(2) 0.027(3) 0.002(2) 0.016(2) 0.000(2)
N12 0.028(3) 0.023(3) 0.030(3) 0.004(2) 0.011(2) -0.005(3)
N21 0.046(4) 0.036(3) 0.033(3) -0.012(3) 0.029(3) -0.008(3)
N22 0.075(5) 0.019(3) 0.072(5) -0.020(3) 0.060(4) -0.013(3)
O11 0.029(2) 0.022(2) 0.032(3) 0.004(2) 0.014(2) -0.001(2)
O12 0.029(2) 0.0084(19) 0.029(2) -0.0006(17) 0.0141(19) -0.0019(18)
O13 0.030(3) 0.019(2) 0.034(3) -0.002(2) 0.014(2) -0.001(2)
O21 0.043(3) 0.017(2) 0.033(3) 0.0009(19) 0.026(2) 0.003(2)
O22 0.032(2) 0.018(2) 0.036(3) -0.0021(19) 0.025(2) 0.000(2)
O23 0.046(3) 0.021(2) 0.045(3) 0.007(2) 0.036(3) 0.006(2)
C11 0.030(3) 0.022(3) 0.031(3) 0.000(3) 0.020(3) -0.006(3)
C12 0.029(3) 0.038(4) 0.027(3) 0.009(3) 0.016(3) -0.007(3)
C13 0.041(4) 0.037(4) 0.037(4) -0.001(4) 0.017(3) -0.009(4)
C14 0.052(5) 0.057(6) 0.041(5) -0.007(4) 0.020(4) -0.026(5)
C15 0.042(5) 0.079(7) 0.029(4) -0.002(4) 0.012(4) -0.026(5)
C16 0.028(4) 0.075(7) 0.037(4) 0.014(4) 0.014(3) 0.000(4)
C17 0.033(4) 0.048(5) 0.034(4) 0.010(4) 0.021(3) 0.000(4)
C18 0.035(4) 0.013(3) 0.031(3) -0.001(3) 0.019(3) -0.007(3)
C19 0.024(3) 0.013(3) 0.028(3) 0.001(2) 0.014(3) 0.003(2)
C21 0.052(5) 0.020(3) 0.033(4) -0.009(3) 0.029(3) -0.006(3)
C22 0.055(5) 0.027(4) 0.054(5) -0.013(3) 0.043(4) -0.013(4)
C23 0.074(7) 0.043(5) 0.074(7) -0.011(5) 0.057(6) -0.013(5)
C24 0.085(8) 0.037(5) 0.094(8) -0.028(5) 0.067(7) -0.015(5)
C25 0.077(7) 0.065(7) 0.068(6) -0.037(6) 0.056(6) -0.032(6)
C26 0.047(5) 0.065(6) 0.041(4) -0.005(4) 0.030(4) -0.001(5)
C27 0.047(5) 0.039(4) 0.039(4) -0.007(3) 0.028(4) -0.003(4)
C28 0.053(5) 0.015(3) 0.052(5) -0.009(3) 0.036(4) -0.009(3)
C29 0.040(4) 0.022(3) 0.034(4) 0.005(3) 0.023(3) 0.005(3)
C110 0.027(3) 0.016(3) 0.024(3) 0.000(2) 0.016(3) -0.001(3)
C111 0.029(3) 0.021(3) 0.028(3) -0.005(3) 0.017(3) -0.003(3)
C112 0.029(3) 0.027(3) 0.027(3) -0.003(3) 0.011(3) -0.001(3)
C113 0.030(4) 0.025(3) 0.031(4) 0.005(3) 0.012(3) 0.004(3)
C114 0.033(4) 0.017(3) 0.032(3) 0.003(3) 0.018(3) 0.002(3)
C115 0.031(4) 0.035(4) 0.042(4) -0.004(3) 0.017(3) -0.007(3)
C210 0.023(3) 0.015(3) 0.028(3) 0.000(2) 0.015(3) -0.001(2)
C211 0.039(4) 0.021(3) 0.032(4) 0.004(3) 0.022(3) 0.007(3)
C212 0.052(5) 0.034(4) 0.047(5) 0.008(4) 0.038(4) 0.010(4)
C213 0.055(5) 0.032(4) 0.053(5) 0.008(4) 0.039(4) 0.021(4)
C215 0.102(9) 0.040(5) 0.110(9) 0.031(6) 0.091(8) 0.020(6)
C214 0.054(5) 0.025(4) 0.042(4) 0.005(3) 0.033(4) 0.011(4)

loop_
_atom_type_symbol
_atom_type_description
_atom_type_scat_dispersion_real
_atom_type_scat_dispersion_imag
_atom_type_scat_source
C C 0.0033 0.0016 'International Tables Vol C Tables 4.2.6.8 and 6.1.1.4'
H H 0.0000 0.0000 'International Tables Vol C Tables 4.2.6.8 and 6.1.1.4'
Cu Cu 0.3201 1.2651 'International Tables Vol C Tables 4.2.6.8 and 6.1.1.4'
N N 0.0061 0.0033 'International Tables Vol C Tables 4.2.6.8 and 6.1.1.4'
O O 0.0106 0.0060 'International Tables Vol C Tables 4.2.6.8 and 6.1.1.4'

loop_
_geom_angle_atom_site_label_1
_geom_angle_atom_site_label_2
_geom_angle_atom_site_label_3
_geom_angle
_geom_angle_site_symmetry_1
_geom_angle_site_symmetry_3
O11 Cu1 N11 82.2(2) . .
O11 Cu1 O12 173.7(2) . .
N11 Cu1 O12 92.9(2) . .
O11 Cu1 O22 96.1(2) . .
N11 Cu1 O22 172.0(2) . .
O12 Cu1 O22 88.19(19) . .
O11 Cu1 O23 87.3(2) . .
N11 Cu1 O23 111.9(2) . .
O12 Cu1 O23 98.2(2) . .
O22 Cu1 O23 75.72(18) . .
N21 Cu2 O21 82.1(2) . .
N21 Cu2 O22 91.8(2) . 2
O21 Cu2 O22 172.5(2) . 2
N21 Cu2 O12 172.0(2) . .
O21 Cu2 O12 96.2(2) . .
O22 Cu2 O12 89.30(19) 2 .
N21 Cu2 O13 112.8(2) . .
O21 Cu2 O13 89.2(2) . .
O22 Cu2 O13 97.25(19) 2 .
O12 Cu2 O13 74.95(18) . .
C18 N11 N12 118.8(6) . .
C18 N11 Cu1 127.7(5) . .
N12 N11 Cu1 113.5(4) . .
C11 N12 N11 109.9(6) . .
C28 N21 N22 115.7(6) . .
C28 N21 Cu2 129.5(5) . .
N22 N21 Cu2 114.8(5) . .
C21 N22 N21 107.6(6) . .
C11 O11 Cu1 110.1(4) . .
C110 O12 Cu1 126.4(4) . .
C110 O12 Cu2 120.2(4) . .
Cu1 O12 Cu2 112.2(2) . .
C111 O13 C115 118.5(6) . .
C111 O13 Cu2 110.8(4) . .
C115 O13 Cu2 126.6(4) . .
C21 O21 Cu2 109.3(4) . .
C210 O22 Cu2 125.7(4) . 2
C210 O22 Cu1 119.9(4) . .
Cu2 O22 Cu1 112.0(2) 2 .
C211 O23 C215 119.0(6) . .
C211 O23 Cu1 110.7(4) . .
C215 O23 Cu1 126.0(5) . .
O11 C11 N12 124.3(6) . .
O11 C11 C12 116.6(6) . .
N12 C11 C12 119.1(6) . .
C17 C12 C13 118.7(7) . .
C17 C12 C11 119.9(7) . .
C13 C12 C11 121.4(7) . .
C14 C13 C12 120.8(9) . .
C14 C13 H13 119.6 . .
C12 C13 H13 119.6 . .
C15 C14 C13 120.2(9) . .
C15 C14 H14 119.9 . .
C13 C14 H14 119.9 . .
C14 C15 C16 119.2(8) . .
C14 C15 H15 120.4 . .
C16 C15 H15 120.4 . .
C15 C16 C17 121.0(9) . .
C15 C16 H16 119.5 . .
C17 C16 H16 119.5 . .
C12 C17 C16 120.2(9) . .
C12 C17 H17 119.9 . .
C16 C17 H17 119.9 . .
N11 C18 C19 124.3(6) . .
N11 C18 H18 117.8 . .
C19 C18 H18 117.8 . .
C110 C19 C114 119.0(6) . .
C110 C19 C18 125.0(6) . .
C114 C19 C18 116.0(6) . .
O21 C21 N22 126.0(6) . .
O21 C21 C22 118.8(6) . .
N22 C21 C22 115.2(6) . .
C23 C22 C27 118.8(8) . .
C23 C22 C21 122.5(8) . .
C27 C22 C21 118.7(7) . .
C22 C23 C24 121.5(10) . .
C22 C23 H23 119.3 . .
C24 C23 H23 119.3 . .
C23 C24 C25 118.7(10) . .
C23 C24 H24 120.6 . .
C25 C24 H24 120.6 . .
C26 C25 C24 119.7(9) . .
C26 C25 H25 120.1 . .
C24 C25 H25 120.1 . .
C25 C26 C27 120.7(9) . .
C25 C26 H26 119.6 . .
C27 C26 H26 119.6 . .
C26 C27 C22 120.4(8) . .
C26 C27 H27 119.8 . .
C22 C27 H27 119.8 . .
N21 C28 C29 124.5(7) . 2
N21 C28 H28 117.8 . .
C29 C28 H28 117.8 2 .
C214 C29 C210 120.4(6) . .
C214 C29 C28 117.6(7) . 2
C210 C29 C28 122.0(6) . 2
O12 C110 C19 122.4(6) . .
O12 C110 C111 118.8(6) . .
C19 C110 C111 118.6(6) . .
C112 C111 O13 123.5(6) . .
C112 C111 C110 121.5(6) . .
O13 C111 C110 115.0(6) . .
C111 C112 C113 120.4(7) . .
C111 C112 H112 119.8 . .
C113 C112 H112 119.8 . .
C114 C113 C112 119.2(7) . .
C114 C113 H113 120.4 . .
C112 C113 H113 120.4 . .
C113 C114 C19 121.2(6) . .
C113 C114 H114 119.4 . .
C19 C114 H114 119.4 . .
O13 C115 H11A 109.5 . .
O13 C115 H11B 109.5 . .
H11A C115 H11B 109.5 . .
O13 C115 H11C 109.5 . .
H11A C115 H11C 109.5 . .
H11B C115 H11C 109.5 . .
O22 C210 C211 119.4(6) . .
O22 C210 C29 124.6(6) . .
C211 C210 C29 116.0(6) . .
C212 C211 O23 123.4(7) . .
C212 C211 C210 123.3(7) . .
O23 C211 C210 113.3(6) . .
C211 C212 C213 118.6(7) . .
C211 C212 H212 120.7 . .
C213 C212 H212 120.7 . .
C214 C213 C212 121.2(7) . .
C214 C213 H213 119.4 . .
C212 C213 H213 119.4 . .
O23 C215 H21A 109.5 . .
O23 C215 H21B 109.5 . .
H21A C215 H21B 109.5 . .
O23 C215 H21C 109.5 . .
H21A C215 H21C 109.5 . .
H21B C215 H21C 109.5 . .
C213 C214 C29 120.4(7) . .

loop_
_geom_bond_atom_site_label_1
_geom_bond_atom_site_label_2
_geom_bond_distance
_geom_bond_site_symmetry_2
Cu1 O11 1.922(5) .
Cu1 N11 1.930(5) .
Cu1 O12 1.940(5) .
Cu1 O22 1.979(5) .
Cu1 O23 2.281(5) .
Cu2 N21 1.909(7) .
Cu2 O21 1.931(5) .
Cu2 O22 1.970(4) 2
Cu2 O12 2.004(4) .
Cu2 O13 2.306(5) .
N11 C18 1.271(9) .
N11 N12 1.396(8) .
N12 C11 1.312(9) .
N21 C28 1.290(9) .
N21 N22 1.399(8) .
N22 C21 1.330(10) .
O11 C11 1.304(8) .
O12 C110 1.353(8) .
O13 C111 1.380(8) .
O13 C115 1.428(9) .
O21 C21 1.278(8) .
O22 C210 1.330(8) .
O22 Cu2 1.970(4) 2
O23 C211 1.382(8) .
O23 C215 1.415(9) .
C11 C12 1.485(10) .
C12 C17 1.365(11) .
C12 C13 1.396(12) .
C13 C14 1.375(12) .
C13 H13 0.9500 .
C14 C15 1.370(15) .
C14 H14 0.9500 .
C15 C16 1.375(15) .
C15 H15 0.9500 .
C16 C17 1.384(11) .
C16 H16 0.9500 .
C17 H17 0.9500 .
C18 C19 1.455(9) .
C18 H18 0.9500 .
C19 C110 1.396(8) .
C19 C114 1.424(9) .
C21 C22 1.502(10) .
C22 C23 1.371(13) .
C22 C27 1.389(12) .
C23 C24 1.385(13) .
C23 H23 0.9500 .
C24 C25 1.410(16) .
C24 H24 0.9500 .
C25 C26 1.361(15) .
C25 H25 0.9500 .
C26 C27 1.380(11) .
C26 H26 0.9500 .
C27 H27 0.9500 .
C28 C29 1.451(10) 2
C28 H28 0.9500 .
C29 C214 1.402(10) .
C29 C210 1.437(9) .
C29 C28 1.451(10) 2
C110 C111 1.397(9) .
C111 C112 1.376(10) .
C112 C113 1.391(10) .
C112 H112 0.9500 .
C113 C114 1.368(10) .
C113 H113 0.9500 .
C114 H114 0.9500 .
C115 H11A 0.9800 .
C115 H11B 0.9800 .
C115 H11C 0.9800 .
C210 C211 1.424(9) .
C211 C212 1.371(10) .
C212 C213 1.403(11) .
C212 H212 0.9500 .
C213 C214 1.372(11) .
C213 H213 0.9500 .
C215 H21A 0.9800 .
C215 H21B 0.9800 .
C215 H21C 0.9800 .
O1ME C1ME 1.56(4) 7_465
O2ME C2ME 1.57(6) 4
C1ME O1ME 1.56(4) 7_465
C2ME O2ME 1.57(6) 4_545

loop_
_geom_torsion_atom_site_label_1
_geom_torsion_atom_site_label_2
_geom_torsion_atom_site_label_3
_geom_torsion_atom_site_label_4
_geom_torsion
_geom_torsion_site_symmetry_1
_geom_torsion_site_symmetry_4
C18 N11 N12 C11 -179.3(6) . .
Cu1 N11 N12 C11 1.4(7) . .
C28 N21 N22 C21 175.0(8) . .
Cu2 N21 N22 C21 -5.4(9) . .
Cu1 O11 C11 N12 -1.1(8) . .
Cu1 O11 C11 C12 177.7(5) . .
N11 N12 C11 O11 -0.2(9) . .
N11 N12 C11 C12 -179.0(6) . .
O11 C11 C12 C17 17.0(9) . .
N12 C11 C12 C17 -164.0(7) . .
O11 C11 C12 C13 -161.5(7) . .
N12 C11 C12 C13 17.4(10) . .
C17 C12 C13 C14 -1.1(12) . .
C11 C12 C13 C14 177.5(7) . .
C12 C13 C14 C15 0.4(13) . .
C13 C14 C15 C16 -0.6(14) . .
C14 C15 C16 C17 1.6(13) . .
C13 C12 C17 C16 2.0(11) . .
C11 C12 C17 C16 -176.6(7) . .
C15 C16 C17 C12 -2.3(12) . .
N12 N11 C18 C19 179.1(6) . .
Cu1 N11 C18 C19 -1.7(10) . .
N11 C18 C19 C110 4.3(11) . .
N11 C18 C19 C114 -175.2(6) . .
Cu2 O21 C21 N22 -0.1(11) . .
Cu2 O21 C21 C22 -177.3(6) . .
N21 N22 C21 O21 3.7(12) . .
N21 N22 C21 C22 -179.1(7) . .
O21 C21 C22 C23 150.7(9) . .
N22 C21 C22 C23 -26.7(13) . .
O21 C21 C22 C27 -29.0(12) . .
N22 C21 C22 C27 153.6(8) . .
C27 C22 C23 C24 -1.9(15) . .
C21 C22 C23 C24 178.3(9) . .
C22 C23 C24 C25 -1.4(16) . .
C23 C24 C25 C26 3.2(16) . .
C24 C25 C26 C27 -1.6(15) . .
C25 C26 C27 C22 -1.8(14) . .
C23 C22 C27 C26 3.6(13) . .
C21 C22 C27 C26 -176.7(8) . .
N22 N21 C28 C29 -179.5(8) . 2
Cu2 N21 C28 C29 1.0(13) . 2
Cu1 O12 C110 C19 -12.5(9) . .
Cu2 O12 C110 C19 -179.1(5) . .
Cu1 O12 C110 C111 171.4(4) . .
Cu2 O12 C110 C111 4.8(8) . .
C114 C19 C110 O12 -177.3(6) . .
C18 C19 C110 O12 3.2(10) . .
C114 C19 C110 C111 -1.2(9) . .
C18 C19 C110 C111 179.3(6) . .
C115 O13 C111 C112 -22.2(10) . .
Cu2 O13 C111 C112 178.9(5) . .
C115 O13 C111 C110 157.0(6) . .
Cu2 O13 C111 C110 -1.9(7) . .
O12 C110 C111 C112 177.7(6) . .
C19 C110 C111 C112 1.5(10) . .
O12 C110 C111 O13 -1.5(9) . .
C19 C110 C111 O13 -177.7(6) . .
O13 C111 C112 C113 177.5(7) . .
C110 C111 C112 C113 -1.6(11) . .
C111 C112 C113 C114 1.4(11) . .
C112 C113 C114 C19 -1.1(11) . .
C110 C19 C114 C113 1.0(10) . .
C18 C19 C114 C113 -179.4(6) . .
Cu2 O22 C210 C211 -167.9(5) 2 .
Cu1 O22 C210 C211 -7.0(8) . .
Cu2 O22 C210 C29 13.6(9) 2 .
Cu1 O22 C210 C29 174.4(5) . .
C214 C29 C210 O22 178.0(7) . .
C28 C29 C210 O22 0.0(11) 2 .
C214 C29 C210 C211 -0.6(11) . .
C28 C29 C210 C211 -178.7(7) 2 .
C215 O23 C211 C212 -15.2(12) . .
Cu1 O23 C211 C212 -173.4(7) . .
C215 O23 C211 C210 165.7(8) . .
Cu1 O23 C211 C210 7.5(7) . .
O22 C210 C211 C212 179.5(7) . .
C29 C210 C211 C212 -1.9(11) . .
O22 C210 C211 O23 -1.4(9) . .
C29 C210 C211 O23 177.3(6) . .
O23 C211 C212 C213 -176.2(8) . .
C210 C211 C212 C213 2.9(13) . .
C211 C212 C213 C214 -1.5(14) . .
C212 C213 C214 C29 -0.9(14) . .
C210 C29 C214 C213 2.0(13) . .
C28 C29 C214 C213 -179.9(8) 2 .
